data_4319050
loop_
_publ_author_name
'Gang Xu'
'Zhe-Ming Wang'
'Zheng He'
'Zhi L\"u'
'Chun-Sheng Liao'
'Chun-Hua Yan'

_publ_contact_author_address
;
State Key Laboratory of Rare Earth Materials Chemistry and Applications &
PKU-HKU Joint Laboratory in Rare Earth Materials and Bioinorganic Chemistry
College of Chemistry
Peking University
Beijing 100871
People's Republic of China
;
_publ_contact_author_email chyan@chem.pku.edu.cn
_publ_contact_author_fax 86-(10)-62754179
_publ_contact_author_name 'Prof. Chun-Hua Yan'
_publ_contact_author_phone 86-(10)-62754179
_publ_section_title
;
 Synthesis and Structural Characterization of Nonanuclear Lanthanide
 Complexes
;
_journal_name_full 'Inorganic Chemistry'
_journal_page_first 6802
_journal_page_last 6807
_journal_paper_doi 10.1021/ic025929u
_journal_volume 41
_journal_year 2002
_chemical_formula_sum 'C169 H177 Cl3 Gd9 N O44'
_chemical_formula_weight 4447.72
_chemical_name_systematic
; 
 ? 
;
_space_group_IT_number 222
_symmetry_cell_setting cubic
_symmetry_space_group_name_Hall '-P 4a 2bc 3'
_symmetry_space_group_name_H-M 'P n -3 n :2'
_atom_sites_solution_hydrogens geom
_atom_sites_solution_primary direct
_atom_sites_solution_secondary difmap
_audit_creation_method SHELXL-97
_cell_angle_alpha 90.00
_cell_angle_beta 90.00
_cell_angle_gamma 90.00
_cell_formula_units_Z 6
_cell_length_a 33.7061(6)
_cell_length_b 33.7061(6)
_cell_length_c 33.7061(6)
_cell_measurement_reflns_used 249932
_cell_measurement_temperature 180
_cell_measurement_theta_max 27.48
_cell_measurement_theta_min 3.40
_cell_volume 38293.5(12)
_computing_cell_refinement 'HKL Scalepack (Otwinowski & Minor, 1997)'
_computing_data_collection 'KappaCCD (Nonius B. V., 1998)'
_computing_data_reduction 'HKL Denzo (Otwinowski & Minor, 1997) & maXus (Mackay et al., 1998)'
_computing_molecular_graphics 'Bruker SHELXTL V5.1 (Sheldrick, 1998)'
_computing_publication_material 'SHELXL-97 (Sheldrick, 1997)'
_computing_structure_refinement 'SHELXL-97 (Sheldrick, 1997)'
_computing_structure_solution 'SHELXS-97 (Sheldrick, 1997)'
_diffrn_ambient_temperature 180
_diffrn_detector_area_resol_mean 0.76
_diffrn_measured_fraction_theta_full 0.997
_diffrn_measured_fraction_theta_max 0.997
_diffrn_measurement_device_type 'NONIUS KappaCCD'
_diffrn_measurement_method CCD
_diffrn_radiation_monochromator graphite
_diffrn_radiation_source 'fine-focus sealed tube'
_diffrn_radiation_type MoK\a
_diffrn_radiation_wavelength 0.71073
_diffrn_reflns_av_R_equivalents 0.1239
_diffrn_reflns_av_sigmaI/netI 0.0342
_diffrn_reflns_limit_h_max 43
_diffrn_reflns_limit_h_min -43
_diffrn_reflns_limit_k_max 43
_diffrn_reflns_limit_k_min -43
_diffrn_reflns_limit_l_max 37
_diffrn_reflns_limit_l_min -39
_diffrn_reflns_number 249932
_diffrn_reflns_theta_full 27.50
_diffrn_reflns_theta_max 27.50
_diffrn_reflns_theta_min 3.42
_exptl_absorpt_coefficient_mu 2.385
_exptl_absorpt_correction_T_max 0.790
_exptl_absorpt_correction_T_min 0.729
_exptl_absorpt_correction_type empirical
_exptl_absorpt_process_details '(Blessing, 1995, 1997)'
_exptl_crystal_colour colorless
_exptl_crystal_density_diffrn 1.157
_exptl_crystal_density_method 'not measured'
_exptl_crystal_description cubic
_exptl_crystal_F_000 13062
_exptl_crystal_size_max 0.15
_exptl_crystal_size_mid 0.15
_exptl_crystal_size_min 0.10
_refine_diff_density_max 0.792
_refine_diff_density_min -1.214
_refine_diff_density_rms 0.115
_refine_ls_extinction_coef 0.000115(19)
_refine_ls_extinction_expression Fc^*^=kFc[1+0.001xFc^2^\l^3^/sin(2\q)]^-1/4^
_refine_ls_extinction_method SHELXL
_refine_ls_goodness_of_fit_ref 1.114
_refine_ls_hydrogen_treatment mixed
_refine_ls_matrix_type full
_refine_ls_number_parameters 258
_refine_ls_number_reflns 7341
_refine_ls_number_restraints 0
_refine_ls_restrained_S_all 1.114
_refine_ls_R_factor_all 0.0745
_refine_ls_R_factor_gt 0.0513
_refine_ls_shift/su_max 0.002
_refine_ls_shift/su_mean 0.000
_refine_ls_structure_factor_coef Fsqd
_refine_ls_weighting_details 'calc w=1/[\s^2^(Fo^2^)+(0.0582P)^2^+159.1696P] where P=(Fo^2^+2Fc^2^)/3'
_refine_ls_weighting_scheme calc
_refine_ls_wR_factor_gt 0.1293
_refine_ls_wR_factor_ref 0.1394
_reflns_number_gt 5708
_reflns_number_total 7341
_reflns_threshold_expression >2sigma(I)
_cod_data_source_file ic025929u-3_s1_4.cif
_cod_data_source_block 3
_cod_depositor_comments
;
The following automatic conversions were performed:

'_symmetry_cell_setting' value 'Cubic' changed to 'cubic' according
to the built-in table from CIF Core dictionary named 'cif_core.dic'
version 2.4.1 from 2010-06-29.

Automatic conversion script
Id: cif_fix_values 1646 2011-03-28 12:23:43Z adriana 
;
_cod_original_sg_symbol_H-M 'P n -3 n'
_cod_original_formula_sum 'C169 H177 Cl3 N O44 Gd9'
_cod_database_code 4319050

loop_
_symmetry_equiv_pos_as_xyz
'x, y, z'
'-x+1/2, -y+1/2, z'
'-x+1/2, y, -z+1/2'
'x, -y+1/2, -z+1/2'
'z, x, y'
'z, -x+1/2, -y+1/2'
'-z+1/2, -x+1/2, y'
'-z+1/2, x, -y+1/2'
'y, z, x'
'-y+1/2, z, -x+1/2'
'y, -z+1/2, -x+1/2'
'-y+1/2, -z+1/2, x'
'y, x, -z+1/2'
'-y+1/2, -x+1/2, -z+1/2'
'y, -x+1/2, z'
'-y+1/2, x, z'
'x, z, -y+1/2'
'-x+1/2, z, y'
'-x+1/2, -z+1/2, -y+1/2'
'x, -z+1/2, y'
'z, y, -x+1/2'
'z, -y+1/2, x'
'-z+1/2, y, x'
'-z+1/2, -y+1/2, -x+1/2'
'-x, -y, -z'
'x-1/2, y-1/2, -z'
'x-1/2, -y, z-1/2'
'-x, y-1/2, z-1/2'
'-z, -x, -y'
'-z, x-1/2, y-1/2'
'z-1/2, x-1/2, -y'
'z-1/2, -x, y-1/2'
'-y, -z, -x'
'y-1/2, -z, x-1/2'
'-y, z-1/2, x-1/2'
'y-1/2, z-1/2, -x'
'-y, -x, z-1/2'
'y-1/2, x-1/2, z-1/2'
'-y, x-1/2, -z'
'y-1/2, -x, -z'
'-x, -z, y-1/2'
'x-1/2, -z, -y'
'x-1/2, z-1/2, y-1/2'
'-x, z-1/2, -y'
'-z, -y, x-1/2'
'-z, y-1/2, -x'
'z-1/2, -y, -x'
'z-1/2, y-1/2, x-1/2'

loop_
_atom_site_label
_atom_site_type_symbol
_atom_site_fract_x
_atom_site_fract_y
_atom_site_fract_z
_atom_site_U_iso_or_equiv
_atom_site_adp_type
_atom_site_occupancy
_atom_site_symmetry_multiplicity
_atom_site_calc_flag
_atom_site_refinement_flags
_atom_site_disorder_assembly
_atom_site_disorder_group
Gd1 Gd 0.179765(8) 0.669497(9) 0.219699(8) 0.03335(12) Uani 1 1 d . . .
Gd2 Gd 0.2500 0.7500 0.2500 0.02847(18) Uani 1 8 d S . .
O1 O 0.2500 0.6616(2) 0.2500 0.0391(18) Uani 1 4 d S . .
O2 O 0.19248(11) 0.71214(11) 0.27268(10) 0.0308(8) Uani 1 1 d . . .
H2 H 0.1698 0.7280 0.2816 0.037 Uiso 1 1 calc R . .
O3 O 0.14089(12) 0.72588(13) 0.20674(13) 0.0414(10) Uani 1 1 d . . .
O4 O 0.14957(13) 0.65902(14) 0.15839(13) 0.0466(11) Uani 1 1 d . . .
O5 O 0.18465(12) 0.62409(12) 0.27648(12) 0.0401(10) Uani 1 1 d . . .
O6 O 0.11736(13) 0.64494(14) 0.23557(14) 0.0500(11) Uani 1 1 d . . .
C1 C 0.0884(2) 0.7696(2) 0.1927(2) 0.0553(18) Uani 1 1 d . . .
H1A H 0.1055 0.7918 0.1876 0.083 Uiso 1 1 calc R . .
H1B H 0.0798 0.7703 0.2199 0.083 Uiso 1 1 calc R . .
H1C H 0.0657 0.7709 0.1755 0.083 Uiso 1 1 calc R . .
C2 C 0.11041(18) 0.7321(2) 0.18528(19) 0.0430(15) Uani 1 1 d . . .
C3 C 0.09797(19) 0.7070(2) 0.15475(19) 0.0475(16) Uani 1 1 d . . .
H3 H 0.0747 0.7136 0.1415 0.057 Uiso 1 1 calc R . .
C4 C 0.11792(19) 0.6722(2) 0.14235(19) 0.0473(16) Uani 1 1 d . . .
C5 C 0.1028(2) 0.6491(2) 0.1075(2) 0.0492(16) Uani 1 1 d . . .
C6 C 0.0641(2) 0.6499(3) 0.0952(2) 0.063(2) Uani 1 1 d . . .
H6 H 0.0457 0.6650 0.1092 0.076 Uiso 1 1 calc R . .
C7 C 0.0519(2) 0.6289(3) 0.0622(3) 0.076(2) Uani 1 1 d . . .
H7 H 0.0254 0.6294 0.0545 0.091 Uiso 1 1 calc R . .
C8 C 0.0787(3) 0.6075(3) 0.0412(3) 0.091(3) Uani 1 1 d . . .
H8 H 0.0706 0.5932 0.0190 0.110 Uiso 1 1 calc R . .
C9 C 0.1179(3) 0.6070(3) 0.0526(3) 0.101(4) Uani 1 1 d . . .
H9 H 0.1366 0.5936 0.0374 0.122 Uiso 1 1 calc R . .
C10 C 0.1291(3) 0.6265(3) 0.0867(2) 0.074(3) Uani 1 1 d . . .
H10 H 0.1551 0.6242 0.0957 0.089 Uiso 1 1 calc R . .
C11 C 0.1823(3) 0.5666(3) 0.3161(3) 0.077(3) Uani 1 1 d . . .
H11A H 0.2048 0.5543 0.3036 0.116 Uiso 1 1 calc R . .
H11B H 0.1636 0.5465 0.3238 0.116 Uiso 1 1 calc R . .
H11C H 0.1909 0.5809 0.3391 0.116 Uiso 1 1 calc R . .
C12 C 0.1630(2) 0.5945(2) 0.2875(2) 0.0466(16) Uani 1 1 d . . .
C13 C 0.1245(2) 0.5882(2) 0.2758(2) 0.0500(16) Uani 1 1 d . . .
H13 H 0.1122 0.5649 0.2841 0.060 Uiso 1 1 calc R . .
C14 C 0.10238(19) 0.6149(2) 0.2522(2) 0.0472(15) Uani 1 1 d . . .
C15 C 0.05865(19) 0.6088(2) 0.2457(2) 0.0504(16) Uani 1 1 d . . .
C16 C 0.0363(2) 0.5823(3) 0.2677(2) 0.065(2) Uani 1 1 d . . .
H16 H 0.0483 0.5678 0.2879 0.078 Uiso 1 1 calc R . .
C17 C -0.0033(2) 0.5772(3) 0.2600(3) 0.076(3) Uani 1 1 d . . .
H17 H -0.0181 0.5595 0.2751 0.091 Uiso 1 1 calc R . .
C18 C -0.0209(2) 0.5979(2) 0.2305(3) 0.065(2) Uani 1 1 d . . .
H18 H -0.0477 0.5942 0.2253 0.078 Uiso 1 1 calc R . .
C19 C 0.0004(2) 0.6238(3) 0.2087(3) 0.070(2) Uani 1 1 d . . .
H19 H -0.0118 0.6377 0.1882 0.084 Uiso 1 1 calc R . .
C20 C 0.0399(2) 0.6299(2) 0.2165(2) 0.060(2) Uani 1 1 d . . .
H20 H 0.0540 0.6486 0.2019 0.073 Uiso 1 1 calc R . .
O100 O 0.1531(2) 0.3469(2) 0.3469(2) 0.087(3) Uiso 1 3 d S . .
C101 C 0.0000 0.5000 0.0000 0.156(14) Uiso 1 6 d S . .
C102 C 0.0356(10) 0.6544(10) -0.0619(10) 0.276(14) Uiso 1 1 d . . .
C103 C 0.1338(13) 0.5163(14) 0.4210(12) 0.40(3) Uiso 1 1 d . . .
C104 C 0.1615(8) 0.3307(8) 0.3686(8) 0.122(8) Uiso 0.50 1 d P . .

loop_
_atom_site_aniso_label
_atom_site_aniso_U_11
_atom_site_aniso_U_22
_atom_site_aniso_U_33
_atom_site_aniso_U_23
_atom_site_aniso_U_13
_atom_site_aniso_U_12
Gd1 0.02941(17) 0.03935(19) 0.03130(17) -0.00055(12) -0.00080(11) -0.00379(11)
Gd2 0.0255(2) 0.0343(4) 0.0255(2) 0.000 0.000 0.000
O1 0.039(3) 0.039(5) 0.039(3) 0.000 0.000 0.000
O2 0.0280(19) 0.037(2) 0.0277(19) -0.0024(16) 0.0014(15) 0.0003(15)
O3 0.033(2) 0.047(2) 0.044(2) -0.0002(19) -0.0071(18) 0.0022(18)
O4 0.042(3) 0.059(3) 0.039(2) -0.006(2) -0.007(2) 0.001(2)
O5 0.035(2) 0.041(2) 0.045(2) 0.0027(19) -0.0017(18) -0.0075(18)
O6 0.035(2) 0.059(3) 0.057(3) 0.012(2) 0.002(2) -0.010(2)
C1 0.046(4) 0.060(4) 0.060(5) -0.005(4) -0.009(3) 0.010(3)
C2 0.030(3) 0.054(4) 0.045(4) 0.003(3) -0.003(3) -0.002(3)
C3 0.038(3) 0.062(4) 0.043(4) -0.003(3) -0.011(3) 0.001(3)
C4 0.037(3) 0.067(5) 0.038(3) 0.002(3) -0.001(3) -0.005(3)
C5 0.044(4) 0.063(4) 0.041(4) -0.003(3) -0.006(3) 0.000(3)
C6 0.055(4) 0.084(6) 0.051(4) -0.015(4) -0.002(4) -0.011(4)
C7 0.052(5) 0.102(7) 0.072(6) -0.024(5) -0.013(4) -0.011(5)
C8 0.087(7) 0.116(8) 0.071(6) -0.045(6) -0.025(5) 0.002(6)
C9 0.077(6) 0.135(9) 0.092(7) -0.060(7) -0.029(6) 0.029(6)
C10 0.060(5) 0.097(7) 0.065(5) -0.030(5) -0.024(4) 0.013(5)
C11 0.071(6) 0.070(5) 0.091(7) 0.032(5) -0.012(5) -0.019(4)
C12 0.044(4) 0.047(4) 0.049(4) 0.001(3) 0.004(3) -0.009(3)
C13 0.049(4) 0.047(4) 0.054(4) 0.005(3) 0.002(3) -0.014(3)
C14 0.046(4) 0.051(4) 0.045(4) -0.006(3) 0.004(3) -0.011(3)
C15 0.043(4) 0.051(4) 0.057(4) -0.005(3) 0.005(3) -0.012(3)
C16 0.049(4) 0.079(6) 0.068(5) 0.008(4) -0.003(4) -0.021(4)
C17 0.041(4) 0.095(7) 0.091(7) 0.008(5) 0.004(4) -0.022(4)
C18 0.037(4) 0.066(5) 0.093(6) -0.007(4) -0.001(4) -0.011(4)
C19 0.038(4) 0.072(5) 0.099(7) 0.010(5) -0.003(4) 0.000(4)
C20 0.044(4) 0.061(5) 0.076(5) 0.013(4) 0.001(4) -0.002(3)

loop_
_atom_type_symbol
_atom_type_description
_atom_type_scat_dispersion_real
_atom_type_scat_dispersion_imag
_atom_type_scat_source
C C 0.0033 0.0016 'International Tables Vol C Tables 4.2.6.8 and 6.1.1.4'
H H 0.0000 0.0000 'International Tables Vol C Tables 4.2.6.8 and 6.1.1.4'
O O 0.0106 0.0060 'International Tables Vol C Tables 4.2.6.8 and 6.1.1.4'
Cl Cl 0.1484 0.1585 'International Tables Vol C Tables 4.2.6.8 and 6.1.1.4'
Gd Gd -0.1653 3.9035 'International Tables Vol C Tables 4.2.6.8 and 6.1.1.4'
N N 0.0061 0.0033 'International Tables Vol C Tables 4.2.6.8 and 6.1.1.4'

loop_
_geom_angle_atom_site_label_1
_geom_angle_atom_site_label_2
_geom_angle_atom_site_label_3
_geom_angle
_geom_angle_site_symmetry_1
_geom_angle_site_symmetry_3
_geom_angle_publ_flag
O6 Gd1 O4 75.80(16) . . ?
O6 Gd1 O2 102.10(15) . . ?
O4 Gd1 O2 148.50(15) . . ?
O6 Gd1 O2 158.33(15) . 23 ?
O4 Gd1 O2 92.56(15) . 23 ?
O2 Gd1 O2 78.22(17) . 23 ?
O6 Gd1 O3 79.99(16) . . ?
O4 Gd1 O3 73.39(15) . . ?
O2 Gd1 O3 75.31(14) . . ?
O2 Gd1 O3 79.18(14) 23 . ?
O6 Gd1 O5 115.90(15) . 23 ?
O4 Gd1 O5 74.85(15) . 23 ?
O2 Gd1 O5 130.43(14) . 23 ?
O2 Gd1 O5 77.33(13) 23 23 ?
O3 Gd1 O5 139.20(15) . 23 ?
O6 Gd1 O5 70.07(15) . . ?
O4 Gd1 O5 128.74(15) . . ?
O2 Gd1 O5 77.00(14) . . ?
O2 Gd1 O5 129.97(13) 23 . ?
O3 Gd1 O5 133.34(14) . . ?
O5 Gd1 O5 86.89(19) 23 . ?
O6 Gd1 O1 134.39(16) . . ?
O4 Gd1 O1 137.11(13) . . ?
O2 Gd1 O1 66.04(16) . . ?
O2 Gd1 O1 65.94(16) 23 . ?
O3 Gd1 O1 131.8(2) . . ?
O5 Gd1 O1 64.70(15) 23 . ?
O5 Gd1 O1 64.38(15) . . ?
O6 Gd1 Gd1 96.90(11) . 21 ?
O4 Gd1 Gd1 170.17(11) . 21 ?
O2 Gd1 Gd1 38.78(9) . 21 ?
O2 Gd1 Gd1 96.40(9) 23 21 ?
O3 Gd1 Gd1 112.25(10) . 21 ?
O5 Gd1 Gd1 103.16(10) 23 21 ?
O5 Gd1 Gd1 41.50(10) . 21 ?
O1 Gd1 Gd1 45.304(19) . 21 ?
O6 Gd1 Gd1 157.91(12) . 23 ?
O4 Gd1 Gd1 94.51(11) . 23 ?
O2 Gd1 Gd1 96.43(9) . 23 ?
O2 Gd1 Gd1 38.62(9) 23 23 ?
O3 Gd1 Gd1 116.72(10) . 23 ?
O5 Gd1 Gd1 42.01(10) 23 23 ?
O5 Gd1 Gd1 103.03(10) . 23 ?
O1 Gd1 Gd1 45.304(18) . 23 ?
Gd1 Gd1 Gd1 90.0 21 23 ?
O6 Gd1 Gd2 140.19(12) . . ?
O4 Gd1 Gd2 128.91(12) . . ?
O2 Gd1 Gd2 39.47(9) . . ?
O2 Gd1 Gd2 39.52(9) 23 . ?
O3 Gd1 Gd2 79.46(10) . . ?
O5 Gd1 Gd2 101.85(10) 23 . ?
O5 Gd1 Gd2 101.35(9) . . ?
O1 Gd1 Gd2 52.38(18) . . ?
Gd1 Gd1 Gd2 60.852(3) 21 . ?
Gd1 Gd1 Gd2 60.852(3) 23 . ?
O2 Gd2 O2 117.04(18) 2_565 4_565 ?
O2 Gd2 O2 74.17(8) 2_565 22_565 ?
O2 Gd2 O2 74.17(8) 4_565 22_565 ?
O2 Gd2 O2 74.17(8) 2_565 24_565 ?
O2 Gd2 O2 74.17(8) 4_565 24_565 ?
O2 Gd2 O2 117.04(18) 22_565 24_565 ?
O2 Gd2 O2 143.54(17) 2_565 . ?
O2 Gd2 O2 75.00(17) 4_565 . ?
O2 Gd2 O2 140.27(17) 22_565 . ?
O2 Gd2 O2 77.08(17) 24_565 . ?
O2 Gd2 O2 140.27(17) 2_565 23 ?
O2 Gd2 O2 77.08(17) 4_565 23 ?
O2 Gd2 O2 75.00(17) 22_565 23 ?
O2 Gd2 O2 143.54(17) 24_565 23 ?
O2 Gd2 O2 74.17(8) . 23 ?
O2 Gd2 O2 77.08(17) 2_565 21 ?
O2 Gd2 O2 140.27(17) 4_565 21 ?
O2 Gd2 O2 143.54(17) 22_565 21 ?
O2 Gd2 O2 75.00(17) 24_565 21 ?
O2 Gd2 O2 74.17(8) . 21 ?
O2 Gd2 O2 117.04(18) 23 21 ?
O2 Gd2 O2 75.00(17) 2_565 3 ?
O2 Gd2 O2 143.54(16) 4_565 3 ?
O2 Gd2 O2 77.08(17) 22_565 3 ?
O2 Gd2 O2 140.27(17) 24_565 3 ?
O2 Gd2 O2 117.04(18) . 3 ?
O2 Gd2 O2 74.17(8) 23 3 ?
O2 Gd2 O2 74.17(8) 21 3 ?
O2 Gd2 Gd1 37.35(8) 2_565 2_565 ?
O2 Gd2 Gd1 92.17(9) 4_565 2_565 ?
O2 Gd2 Gd1 37.54(9) 22_565 2_565 ?
O2 Gd2 Gd1 92.05(9) 24_565 2_565 ?
O2 Gd2 Gd1 164.95(9) . 2_565 ?
O2 Gd2 Gd1 111.10(9) 23 2_565 ?
O2 Gd2 Gd1 113.40(8) 21 2_565 ?
O2 Gd2 Gd1 77.96(9) 3 2_565 ?
O2 Gd2 Gd1 37.54(9) 2_565 24_565 ?
O2 Gd2 Gd1 92.05(9) 4_565 24_565 ?
O2 Gd2 Gd1 92.17(9) 22_565 24_565 ?
O2 Gd2 Gd1 37.35(8) 24_565 24_565 ?
O2 Gd2 Gd1 113.40(8) . 24_565 ?
O2 Gd2 Gd1 164.95(9) 23 24_565 ?
O2 Gd2 Gd1 77.96(9) 21 24_565 ?
O2 Gd2 Gd1 111.10(9) 3 24_565 ?
Gd1 Gd2 Gd1 58.296(5) 2_565 24_565 ?
O2 Gd2 Gd1 92.05(9) 2_565 22_565 ?
O2 Gd2 Gd1 37.54(9) 4_565 22_565 ?
O2 Gd2 Gd1 37.35(8) 22_565 22_565 ?
O2 Gd2 Gd1 92.17(9) 24_565 22_565 ?
O2 Gd2 Gd1 111.10(9) . 22_565 ?
O2 Gd2 Gd1 77.96(9) 23 22_565 ?
O2 Gd2 Gd1 164.95(9) 21 22_565 ?
O2 Gd2 Gd1 113.40(8) 3 22_565 ?
Gd1 Gd2 Gd1 58.296(5) 2_565 22_565 ?
Gd1 Gd2 Gd1 87.073(9) 24_565 22_565 ?
O2 Gd2 Gd1 164.95(9) 2_565 . ?
O2 Gd2 Gd1 77.96(9) 4_565 . ?
O2 Gd2 Gd1 111.10(9) 22_565 . ?
O2 Gd2 Gd1 113.40(8) 24_565 . ?
O2 Gd2 Gd1 37.35(8) . . ?
O2 Gd2 Gd1 37.54(9) 23 . ?
O2 Gd2 Gd1 92.05(9) 21 . ?
O2 Gd2 Gd1 92.17(9) 3 . ?
Gd1 Gd2 Gd1 148.330(9) 2_565 . ?
Gd1 Gd2 Gd1 150.539(9) 24_565 . ?
Gd1 Gd2 Gd1 100.391(9) 22_565 . ?
Gd1 O1 Gd1 168.2(4) 3 . ?
Gd1 O1 Gd1 89.39(4) 3 21 ?
Gd1 O1 Gd1 89.39(4) . 21 ?
Gd1 O1 Gd1 89.39(4) 3 23 ?
Gd1 O1 Gd1 89.39(4) . 23 ?
Gd1 O1 Gd1 168.2(4) 21 23 ?
Gd1 O2 Gd1 102.59(14) . 21 ?
Gd1 O2 Gd2 103.18(14) . . ?
Gd1 O2 Gd2 102.94(14) 21 . ?
Gd1 O2 H2 115.4 . . ?
Gd1 O2 H2 115.4 21 . ?
Gd2 O2 H2 115.4 . . ?
C2 O3 Gd1 133.5(4) . . ?
C4 O4 Gd1 133.5(4) . . ?
C12 O5 Gd1 125.9(4) . 21 ?
C12 O5 Gd1 131.9(4) . . ?
Gd1 O5 Gd1 96.48(14) 21 . ?
C14 O6 Gd1 138.6(4) . . ?
C2 C1 H1A 109.5 . . ?
C2 C1 H1B 109.5 . . ?
H1A C1 H1B 109.5 . . ?
C2 C1 H1C 109.5 . . ?
H1A C1 H1C 109.5 . . ?
H1B C1 H1C 109.5 . . ?
O3 C2 C3 124.2(6) . . ?
O3 C2 C1 116.5(6) . . ?
C3 C2 C1 119.3(6) . . ?
C2 C3 C4 125.2(6) . . ?
C2 C3 H3 117.4 . . ?
C4 C3 H3 117.4 . . ?
O4 C4 C3 124.1(6) . . ?
O4 C4 C5 115.8(6) . . ?
C3 C4 C5 120.1(6) . . ?
C10 C5 C6 118.3(7) . . ?
C10 C5 C4 118.3(6) . . ?
C6 C5 C4 123.4(7) . . ?
C5 C6 C7 121.1(8) . . ?
C5 C6 H6 119.5 . . ?
C7 C6 H6 119.5 . . ?
C8 C7 C6 119.8(8) . . ?
C8 C7 H7 120.1 . . ?
C6 C7 H7 120.1 . . ?
C7 C8 C9 120.0(8) . . ?
C7 C8 H8 120.0 . . ?
C9 C8 H8 120.0 . . ?
C10 C9 C8 119.4(9) . . ?
C10 C9 H9 120.3 . . ?
C8 C9 H9 120.3 . . ?
C5 C10 C9 121.2(8) . . ?
C5 C10 H10 119.4 . . ?
C9 C10 H10 119.4 . . ?
C12 C11 H11A 109.5 . . ?
C12 C11 H11B 109.5 . . ?
H11A C11 H11B 109.5 . . ?
C12 C11 H11C 109.5 . . ?
H11A C11 H11C 109.5 . . ?
H11B C11 H11C 109.5 . . ?
O5 C12 C13 124.9(6) . . ?
O5 C12 C11 115.3(6) . . ?
C13 C12 C11 119.8(6) . . ?
C12 C13 C14 124.1(6) . . ?
C12 C13 H13 118.0 . . ?
C14 C13 H13 118.0 . . ?
O6 C14 C13 123.3(6) . . ?
O6 C14 C15 116.0(6) . . ?
C13 C14 C15 120.7(6) . . ?
C20 C15 C16 118.0(7) . . ?
C20 C15 C14 119.0(6) . . ?
C16 C15 C14 123.0(7) . . ?
C17 C16 C15 120.7(8) . . ?
C17 C16 H16 119.7 . . ?
C15 C16 H16 119.7 . . ?
C18 C17 C16 120.0(8) . . ?
C18 C17 H17 120.0 . . ?
C16 C17 H17 120.0 . . ?
C19 C18 C17 120.3(8) . . ?
C19 C18 H18 119.9 . . ?
C17 C18 H18 119.9 . . ?
C18 C19 C20 120.5(8) . . ?
C18 C19 H19 119.7 . . ?
C20 C19 H19 119.7 . . ?
C15 C20 C19 120.5(7) . . ?
C15 C20 H20 119.8 . . ?
C19 C20 H20 119.8 . . ?
C104 O100 C104 119.7(4) 10 . ?
C104 O100 C104 119.7(4) 10 7 ?
C104 O100 C104 119.7(4) . 7 ?
O100 C104 C104 30.2(2) . 10 ?
O100 C104 C104 30.2(2) . 7 ?
C104 C104 C104 60.000(6) 10 7 ?

loop_
_geom_bond_atom_site_label_1
_geom_bond_atom_site_label_2
_geom_bond_distance
_geom_bond_site_symmetry_2
_geom_bond_publ_flag
Gd1 O6 2.323(4) . ?
Gd1 O4 2.330(4) . ?
Gd1 O2 2.332(4) . ?
Gd1 O2 2.340(4) 23 ?
Gd1 O3 2.349(4) . ?
Gd1 O5 2.432(4) 23 ?
Gd1 O5 2.456(4) . ?
Gd1 O1 2.5921(9) . ?
Gd1 Gd1 3.6462(4) 21 ?
Gd1 Gd1 3.6462(4) 23 ?
Gd1 Gd2 3.7430(3) . ?
Gd2 O2 2.444(4) 2_565 ?
Gd2 O2 2.444(4) 4_565 ?
Gd2 O2 2.444(4) 22_565 ?
Gd2 O2 2.444(4) 24_565 ?
Gd2 O2 2.444(4) . ?
Gd2 O2 2.444(4) 23 ?
Gd2 O2 2.444(4) 21 ?
Gd2 O2 2.444(4) 3 ?
Gd2 Gd1 3.7430(3) 2_565 ?
Gd2 Gd1 3.7430(3) 24_565 ?
Gd2 Gd1 3.7430(3) 22_565 ?
O1 Gd1 2.5921(9) 3 ?
O1 Gd1 2.5921(9) 21 ?
O1 Gd1 2.5921(9) 23 ?
O2 Gd1 2.340(4) 21 ?
O2 H2 0.9800 . ?
O3 C2 1.274(7) . ?
O4 C4 1.276(8) . ?
O5 C12 1.288(7) . ?
O5 Gd1 2.432(4) 21 ?
O6 C14 1.262(8) . ?
C1 C2 1.488(9) . ?
C1 H1A 0.9600 . ?
C1 H1B 0.9600 . ?
C1 H1C 0.9600 . ?
C2 C3 1.397(9) . ?
C3 C4 1.415(10) . ?
C3 H3 0.9300 . ?
C4 C5 1.498(9) . ?
C5 C10 1.363(10) . ?
C5 C6 1.372(10) . ?
C6 C7 1.380(10) . ?
C6 H6 0.9300 . ?
C7 C8 1.355(12) . ?
C7 H7 0.9300 . ?
C8 C9 1.377(13) . ?
C8 H8 0.9300 . ?
C9 C10 1.376(11) . ?
C9 H9 0.9300 . ?
C10 H10 0.9300 . ?
C11 C12 1.497(10) . ?
C11 H11A 0.9600 . ?
C11 H11B 0.9600 . ?
C11 H11C 0.9600 . ?
C12 C13 1.373(9) . ?
C13 C14 1.415(10) . ?
C13 H13 0.9300 . ?
C14 C15 1.504(9) . ?
C15 C20 1.370(10) . ?
C15 C16 1.383(10) . ?
C16 C17 1.371(10) . ?
C16 H16 0.9300 . ?
C17 C18 1.350(12) . ?
C17 H17 0.9300 . ?
C18 C19 1.348(11) . ?
C18 H18 0.9300 . ?
C19 C20 1.373(10) . ?
C19 H19 0.9300 . ?
C20 H20 0.9300 . ?
O100 C104 0.96(2) 10 ?
O100 C104 0.96(2) . ?
O100 C104 0.96(2) 7 ?
C102 C103 1.11(5) 38_565 ?
C103 C102 1.11(5) 38_566 ?
C104 C104 1.65(4) 10 ?
C104 C104 1.65(4) 7 ?
